data_4088280
loop_
_publ_author_name
'Connor, Bridget A.'
'Rittle, Jonathan'
'VanderVelde, David'
'Peters, Jonas C.'

_publ_section_title
;
 A Ni0(\h2-(Si--H))(\h2-H2) Complex That Mediates Facile H Atom Exchange
 between Two \s-Ligands
;
_journal_issue 5
_journal_name_full Organometallics
_journal_page_first 686
_journal_paper_doi 10.1021/acs.organomet.5b00985
_journal_volume 35
_journal_year 2016
_chemical_formula_sum 'C48 H72 Cl2 Ni2 O P4 Si2'
_chemical_formula_weight 1033.43
_space_group_crystal_system monoclinic
_space_group_IT_number 14
_space_group_name_Hall '-P 2yn'
_space_group_name_H-M_alt 'P 1 21/n 1'
_atom_sites_solution_hydrogens geom
_audit_creation_method SHELXL-2013
_cell_angle_alpha 90
_cell_angle_beta 104.6170(10)
_cell_angle_gamma 90
_cell_formula_units_Z 4
_cell_length_a 12.5767(3)
_cell_length_b 23.3624(6)
_cell_length_c 17.9385(5)
_cell_measurement_reflns_used 9892
_cell_measurement_temperature 173(2)
_cell_measurement_theta_max 30.52
_cell_measurement_theta_min 2.35
_cell_volume 5100.1(2)
_computing_structure_refinement 'SHELXL-2013 (Sheldrick, 2013)'
_diffrn_ambient_temperature 173(2)
_diffrn_detector_area_resol_mean 8.33
_diffrn_measured_fraction_theta_full 1.000
_diffrn_measured_fraction_theta_max 0.998
_diffrn_measurement_device_type 'Bruker KAPPA APEXII CCD'
_diffrn_measurement_method '\f and \w scans'
_diffrn_radiation_type MoK\a
_diffrn_radiation_wavelength 0.71073
_diffrn_reflns_av_R_equivalents 0.0406
_diffrn_reflns_av_unetI/netI 0.0213
_diffrn_reflns_Laue_measured_fraction_full 1.000
_diffrn_reflns_Laue_measured_fraction_max 0.998
_diffrn_reflns_limit_h_max 17
_diffrn_reflns_limit_h_min -17
_diffrn_reflns_limit_k_max 33
_diffrn_reflns_limit_k_min -33
_diffrn_reflns_limit_l_max 25
_diffrn_reflns_limit_l_min -25
_diffrn_reflns_number 126255
_diffrn_reflns_point_group_measured_fraction_full 1.000
_diffrn_reflns_point_group_measured_fraction_max 0.998
_diffrn_reflns_theta_full 25.242
_diffrn_reflns_theta_max 30.568
_diffrn_reflns_theta_min 1.461
_diffrn_source 'fine-focus sealed tube'
_exptl_absorpt_coefficient_mu 1.050
_exptl_absorpt_correction_T_max 0.7461
_exptl_absorpt_correction_T_min 0.6713
_exptl_absorpt_correction_type multi-scan
_exptl_absorpt_process_details 'SADABS-2014/5 (Sheldrick, 2014)'
_exptl_crystal_colour yellow
_exptl_crystal_density_diffrn 1.346
_exptl_crystal_description block
_exptl_crystal_F_000 2184
_exptl_crystal_size_max 0.35
_exptl_crystal_size_mid 0.25
_exptl_crystal_size_min 0.20
_refine_diff_density_max 0.880
_refine_diff_density_min -0.549
_refine_diff_density_rms 0.076
_refine_ls_extinction_method none
_refine_ls_goodness_of_fit_ref 1.124
_refine_ls_hydrogen_treatment constr
_refine_ls_matrix_type full
_refine_ls_number_parameters 548
_refine_ls_number_reflns 15605
_refine_ls_number_restraints 0
_refine_ls_restrained_S_all 1.124
_refine_ls_R_factor_all 0.0403
_refine_ls_R_factor_gt 0.0299
_refine_ls_shift/su_max 0.002
_refine_ls_shift/su_mean 0.000
_refine_ls_structure_factor_coef Fsqd
_refine_ls_weighting_details 'w=1/[\s^2^(Fo^2^)+(0.0262P)^2^+3.8799P] where P=(Fo^2^+2Fc^2^)/3'
_refine_ls_weighting_scheme calc
_refine_ls_wR_factor_gt 0.0674
_refine_ls_wR_factor_ref 0.0740
_reflns_Friedel_coverage 0.000
_reflns_number_gt 13142
_reflns_number_total 15605
_reflns_threshold_expression 'I > 2\s(I)'
_cod_data_source_file om5b00985_si_002.cif
_cod_data_source_block s13001
_cod_original_sg_symbol_H-M 'P 21/n'
_cod_database_code 4088280
_shelx_space_group_comment
;
The symmetry employed for this shelxl refinement is uniquely defined
by the following loop, which should always be used as a source of
symmetry information in preference to the above space-group names.
They are only intended as comments.
;
_shelxl_version_number 2013-3

loop_
_space_group_symop_operation_xyz
'x, y, z'
'-x+1/2, y+1/2, -z+1/2'
'-x, -y, -z'
'x-1/2, -y-1/2, z-1/2'

loop_
_atom_site_label
_atom_site_type_symbol
_atom_site_fract_x
_atom_site_fract_y
_atom_site_fract_z
_atom_site_U_iso_or_equiv
_atom_site_adp_type
_atom_site_occupancy
_atom_site_site_symmetry_order
_atom_site_calc_flag
_atom_site_refinement_flags_posn
_atom_site_refinement_flags_adp
Ni1 Ni 0.03495(2) 0.18122(2) 0.60130(2) 0.01077(4) Uani 1 1 d . .
Ni2 Ni -0.13630(2) 0.39885(2) 0.71191(2) 0.01216(4) Uani 1 1 d . .
P3 P -0.10732(3) 0.13259(2) 0.61579(2) 0.01173(6) Uani 1 1 d . .
P4 P 0.14222(3) 0.22610(2) 0.54046(2) 0.01197(6) Uani 1 1 d . .
P5 P 0.03510(3) 0.42804(2) 0.73467(2) 0.01290(7) Uani 1 1 d . .
P6 P -0.31174(3) 0.39019(2) 0.65583(2) 0.01176(6) Uani 1 1 d . .
Si7 Si -0.11330(3) 0.37206(2) 0.59844(2) 0.01027(7) Uani 1 1 d . .
Si8 Si -0.08952(3) 0.24394(2) 0.54047(2) 0.01022(7) Uani 1 1 d . .
Cl9 Cl 0.16016(3) 0.13235(2) 0.69046(2) 0.01916(7) Uani 1 1 d . .
Cl1 Cl -0.15933(3) 0.41466(3) 0.82993(2) 0.03407(11) Uani 1 1 d . .
O2 O -0.08989(8) 0.30265(4) 0.59173(6) 0.01305(18) Uani 1 1 d . .
C3 C -0.24548(11) 0.38545(6) 0.52239(8) 0.0115(2) Uani 1 1 d . .
C4 C -0.33940(11) 0.38216(6) 0.55131(8) 0.0126(2) Uani 1 1 d . .
C5 C -0.07872(13) 0.31079(6) 0.32294(8) 0.0168(3) Uani 1 1 d . .
H5A H -0.1258 0.3287 0.2794 0.020 Uiso 1 1 calc R U
C6 C -0.23723(11) 0.15809(6) 0.55358(8) 0.0128(2) Uani 1 1 d . .
C7 C -0.26052(12) 0.38928(6) 0.44220(8) 0.0145(2) Uani 1 1 d . .
H7A H -0.1983 0.3940 0.4218 0.017 Uiso 1 1 calc R U
C8 C -0.45626(12) 0.37916(6) 0.42195(8) 0.0164(3) Uani 1 1 d . .
H8A H -0.5271 0.3750 0.3879 0.020 Uiso 1 1 calc R U
C9 C -0.40439(12) 0.33791(6) 0.68444(8) 0.0148(2) Uani 1 1 d . .
H9A H -0.4789 0.3427 0.6487 0.018 Uiso 1 1 calc R U
C10 C -0.12133(12) 0.28959(6) 0.38197(8) 0.0143(2) Uani 1 1 d . .
H10A H -0.1982 0.2916 0.3771 0.017 Uiso 1 1 calc R U
C11 C -0.05264(11) 0.26533(6) 0.44848(8) 0.0121(2) Uani 1 1 d . .
C12 C 0.00953(11) 0.40998(6) 0.57993(8) 0.0130(2) Uani 1 1 d . .
C13 C -0.42610(12) 0.20518(7) 0.45657(9) 0.0178(3) Uani 1 1 d . .
H13A H -0.4908 0.2215 0.4244 0.021 Uiso 1 1 calc R U
C14 C 0.22862(13) 0.17527(7) 0.50206(9) 0.0182(3) Uani 1 1 d . .
H14A H 0.2518 0.1946 0.4589 0.022 Uiso 1 1 calc R U
C15 C 0.06009(12) 0.25945(6) 0.45219(8) 0.0126(2) Uani 1 1 d . .
C16 C 0.13187(12) 0.37720(6) 0.79599(8) 0.0165(3) Uani 1 1 d . .
H16A H 0.1192 0.3798 0.8487 0.020 Uiso 1 1 calc R U
C17 C 0.10126(14) 0.31616(7) 0.76738(9) 0.0198(3) Uani 1 1 d . .
H17A H 0.1512 0.2889 0.8003 0.030 Uiso 1 1 calc R U
H17B H 0.1075 0.3125 0.7142 0.030 Uiso 1 1 calc R U
H17C H 0.0256 0.3080 0.7693 0.030 Uiso 1 1 calc R U
C18 C -0.49760(13) 0.46576(7) 0.63884(10) 0.0217(3) Uani 1 1 d . .
H18A H -0.5214 0.5036 0.6517 0.033 Uiso 1 1 calc R U
H18B H -0.5313 0.4362 0.6641 0.033 Uiso 1 1 calc R U
H18C H -0.5202 0.4602 0.5829 0.033 Uiso 1 1 calc R U
C19 C -0.23133(11) 0.21193(6) 0.52004(8) 0.0121(2) Uani 1 1 d . .
C20 C -0.12307(12) 0.13755(6) 0.71582(8) 0.0156(3) Uani 1 1 d . .
H20A H -0.0690 0.1103 0.7479 0.019 Uiso 1 1 calc R U
C21 C -0.11661(15) 0.04682(7) 0.50800(10) 0.0230(3) Uani 1 1 d . .
H21A H -0.1266 0.0062 0.4945 0.035 Uiso 1 1 calc R U
H21B H -0.0473 0.0603 0.4986 0.035 Uiso 1 1 calc R U
H21C H -0.1778 0.0689 0.4763 0.035 Uiso 1 1 calc R U
C22 C -0.11354(13) 0.05485(6) 0.59373(9) 0.0172(3) Uani 1 1 d . .
H22A H -0.1846 0.0401 0.6015 0.021 Uiso 1 1 calc R U
C23 C 0.10194(12) 0.27891(6) 0.39127(8) 0.0157(3) Uani 1 1 d . .
H23A H 0.1775 0.2738 0.3932 0.019 Uiso 1 1 calc R U
C24 C -0.37217(12) 0.46145(6) 0.66663(8) 0.0158(3) Uani 1 1 d . .
H24A H -0.3517 0.4709 0.7228 0.019 Uiso 1 1 calc R U
C25 C 0.30072(13) 0.31541(7) 0.54320(10) 0.0223(3) Uani 1 1 d . .
H25A H 0.3401 0.3477 0.5727 0.034 Uiso 1 1 calc R U
H25B H 0.2539 0.3294 0.4944 0.034 Uiso 1 1 calc R U
H25C H 0.3538 0.2878 0.5327 0.034 Uiso 1 1 calc R U
C26 C -0.36510(13) 0.38630(6) 0.39198(8) 0.0165(3) Uani 1 1 d . .
H26A H -0.3741 0.3891 0.3379 0.020 Uiso 1 1 calc R U
C27 C -0.32814(12) 0.23586(6) 0.47277(8) 0.0154(3) Uani 1 1 d . .
H27A H -0.3264 0.2731 0.4519 0.019 Uiso 1 1 calc R U
C28 C 0.07889(12) 0.43601(6) 0.64492(8) 0.0146(2) Uani 1 1 d . .
C29 C 0.22915(12) 0.28615(6) 0.58982(9) 0.0159(3) Uani 1 1 d . .
H29A H 0.1770 0.3161 0.5987 0.019 Uiso 1 1 calc R U
C30 C -0.36554(15) 0.27698(7) 0.67409(11) 0.0247(3) Uani 1 1 d . .
H30A H -0.4210 0.2495 0.6813 0.037 Uiso 1 1 calc R U
H30B H -0.2960 0.2697 0.7122 0.037 Uiso 1 1 calc R U
H30C H -0.3548 0.2728 0.6221 0.037 Uiso 1 1 calc R U
C31 C -0.44471(12) 0.37809(6) 0.50104(8) 0.0153(3) Uani 1 1 d . .
H31A H -0.5076 0.3746 0.5210 0.018 Uiso 1 1 calc R U
C32 C 0.03803(12) 0.41289(7) 0.50901(9) 0.0168(3) Uani 1 1 d . .
H32A H -0.0072 0.3947 0.4649 0.020 Uiso 1 1 calc R U
C33 C 0.13185(13) 0.44210(7) 0.50293(9) 0.0193(3) Uani 1 1 d . .
H33A H 0.1499 0.4442 0.4547 0.023 Uiso 1 1 calc R U
C34 C -0.33681(12) 0.12754(7) 0.53698(9) 0.0183(3) Uani 1 1 d . .
H34A H -0.3404 0.0911 0.5597 0.022 Uiso 1 1 calc R U
C35 C 0.19930(13) 0.46831(7) 0.56744(10) 0.0204(3) Uani 1 1 d . .
H35A H 0.2630 0.4884 0.5629 0.024 Uiso 1 1 calc R U
C36 C 0.33247(15) 0.15504(8) 0.56130(11) 0.0278(4) Uani 1 1 d . .
H36A H 0.3659 0.1233 0.5396 0.042 Uiso 1 1 calc R U
H36B H 0.3128 0.1421 0.6081 0.042 Uiso 1 1 calc R U
H36C H 0.3849 0.1868 0.5741 0.042 Uiso 1 1 calc R U
C37 C 0.07199(14) 0.49823(7) 0.78290(9) 0.0202(3) Uani 1 1 d . .
H37A H 0.1467 0.5086 0.7772 0.024 Uiso 1 1 calc R U
C38 C -0.31759(14) 0.50641(7) 0.62598(10) 0.0224(3) Uani 1 1 d . .
H38A H -0.3404 0.5448 0.6377 0.034 Uiso 1 1 calc R U
H38B H -0.3400 0.5001 0.5702 0.034 Uiso 1 1 calc R U
H38C H -0.2375 0.5031 0.6441 0.034 Uiso 1 1 calc R U
C39 C 0.03298(13) 0.30566(7) 0.32809(8) 0.0178(3) Uani 1 1 d . .
H39A H 0.0624 0.3205 0.2882 0.021 Uiso 1 1 calc R U
C40 C -0.08971(14) 0.19797(7) 0.74674(9) 0.0205(3) Uani 1 1 d . .
H40A H -0.1049 0.2024 0.7974 0.031 Uiso 1 1 calc R U
H40B H -0.1319 0.2264 0.7111 0.031 Uiso 1 1 calc R U
H40C H -0.0111 0.2036 0.7515 0.031 Uiso 1 1 calc R U
C41 C -0.23668(14) 0.12060(8) 0.72493(10) 0.0236(3) Uani 1 1 d . .
H41A H -0.2368 0.1223 0.7795 0.035 Uiso 1 1 calc R U
H41B H -0.2540 0.0816 0.7057 0.035 Uiso 1 1 calc R U
H41C H -0.2920 0.1471 0.6954 0.035 Uiso 1 1 calc R U
C42 C -0.02109(15) 0.01942(7) 0.64504(10) 0.0250(3) Uani 1 1 d . .
H42A H -0.0334 -0.0213 0.6324 0.038 Uiso 1 1 calc R U
H42B H -0.0202 0.0256 0.6992 0.038 Uiso 1 1 calc R U
H42C H 0.0496 0.0312 0.6363 0.038 Uiso 1 1 calc R U
C43 C -0.42984(12) 0.15070(7) 0.48733(9) 0.0196(3) Uani 1 1 d . .
H43A H -0.4962 0.1293 0.4743 0.023 Uiso 1 1 calc R U
C44 C -0.41568(14) 0.34719(7) 0.76657(9) 0.0212(3) Uani 1 1 d . .
H44A H -0.4683 0.3196 0.7777 0.032 Uiso 1 1 calc R U
H44B H -0.4420 0.3862 0.7715 0.032 Uiso 1 1 calc R U
H44C H -0.3440 0.3418 0.8032 0.032 Uiso 1 1 calc R U
C45 C 0.17400(13) 0.46521(7) 0.63850(9) 0.0198(3) Uani 1 1 d . .
H45A H 0.2208 0.4827 0.6825 0.024 Uiso 1 1 calc R U
C46 C -0.00730(17) 0.54443(8) 0.74171(12) 0.0323(4) Uani 1 1 d . .
H46A H 0.0160 0.5817 0.7651 0.048 Uiso 1 1 calc R U
H46B H -0.0816 0.5358 0.7464 0.048 Uiso 1 1 calc R U
H46C H -0.0072 0.5454 0.6871 0.048 Uiso 1 1 calc R U
C47 C 0.29832(13) 0.26891(7) 0.66998(9) 0.0214(3) Uani 1 1 d . .
H47A H 0.3263 0.3034 0.6996 0.032 Uiso 1 1 calc R U
H47B H 0.3602 0.2452 0.6646 0.032 Uiso 1 1 calc R U
H47C H 0.2527 0.2472 0.6969 0.032 Uiso 1 1 calc R U
C48 C 0.25376(13) 0.39035(8) 0.80471(10) 0.0248(3) Uani 1 1 d . .
H48A H 0.2988 0.3632 0.8410 0.037 Uiso 1 1 calc R U
H48B H 0.2698 0.4294 0.8242 0.037 Uiso 1 1 calc R U
H48C H 0.2707 0.3869 0.7545 0.037 Uiso 1 1 calc R U
C49 C 0.15679(16) 0.12387(7) 0.46887(10) 0.0259(3) Uani 1 1 d . .
H49A H 0.1968 0.0990 0.4414 0.039 Uiso 1 1 calc R U
H49B H 0.0890 0.1373 0.4331 0.039 Uiso 1 1 calc R U
H49C H 0.1385 0.1024 0.5109 0.039 Uiso 1 1 calc R U
C50 C 0.07853(18) 0.49737(8) 0.86948(11) 0.0312(4) Uani 1 1 d . .
H50A H 0.1005 0.5353 0.8915 0.047 Uiso 1 1 calc R U
H50B H 0.1329 0.4689 0.8949 0.047 Uiso 1 1 calc R U
H50C H 0.0064 0.4874 0.8773 0.047 Uiso 1 1 calc R U

loop_
_atom_site_aniso_label
_atom_site_aniso_U_11
_atom_site_aniso_U_22
_atom_site_aniso_U_33
_atom_site_aniso_U_23
_atom_site_aniso_U_13
_atom_site_aniso_U_12
Ni1 0.01014(8) 0.01157(8) 0.01079(8) 0.00196(6) 0.00298(6) 0.00051(6)
Ni2 0.01057(8) 0.01591(8) 0.00964(8) -0.00151(6) 0.00190(6) -0.00004(6)
P3 0.01259(15) 0.01156(15) 0.01164(15) 0.00122(12) 0.00419(12) -0.00044(12)
P4 0.01049(14) 0.01317(15) 0.01279(15) 0.00216(12) 0.00394(12) 0.00087(12)
P5 0.01214(15) 0.01288(15) 0.01266(15) -0.00083(12) 0.00121(12) -0.00057(12)
P6 0.01069(14) 0.01514(16) 0.00949(14) 0.00012(12) 0.00265(11) 0.00009(12)
Si7 0.01034(15) 0.01055(16) 0.01008(16) -0.00049(12) 0.00289(12) -0.00078(12)
Si8 0.01033(15) 0.01005(15) 0.01013(16) 0.00014(12) 0.00230(12) -0.00016(12)
Cl9 0.01477(15) 0.02451(17) 0.01698(15) 0.00867(13) 0.00175(12) 0.00186(13)
Cl1 0.01891(18) 0.0713(3) 0.01237(16) -0.01023(18) 0.00460(14) -0.00782(19)
O2 0.0153(5) 0.0110(4) 0.0126(4) -0.0012(3) 0.0031(4) 0.0000(3)
C3 0.0119(6) 0.0116(6) 0.0111(6) 0.0002(4) 0.0027(4) 0.0004(4)
C4 0.0131(6) 0.0141(6) 0.0106(6) 0.0000(4) 0.0031(5) 0.0006(5)
C5 0.0217(7) 0.0166(6) 0.0107(6) -0.0003(5) 0.0017(5) 0.0010(5)
C6 0.0122(6) 0.0143(6) 0.0123(6) -0.0003(5) 0.0040(5) -0.0012(5)
C7 0.0175(6) 0.0142(6) 0.0127(6) 0.0009(5) 0.0053(5) 0.0018(5)
C8 0.0157(6) 0.0186(6) 0.0127(6) -0.0009(5) -0.0005(5) 0.0022(5)
C9 0.0136(6) 0.0174(6) 0.0140(6) 0.0013(5) 0.0046(5) -0.0006(5)
C10 0.0151(6) 0.0145(6) 0.0125(6) -0.0014(5) 0.0019(5) 0.0009(5)
C11 0.0133(6) 0.0115(6) 0.0117(6) -0.0010(4) 0.0033(5) -0.0009(5)
C12 0.0123(6) 0.0120(6) 0.0146(6) 0.0009(5) 0.0033(5) 0.0000(5)
C13 0.0119(6) 0.0247(7) 0.0158(6) -0.0017(5) 0.0021(5) 0.0010(5)
C14 0.0209(7) 0.0166(6) 0.0209(7) 0.0048(5) 0.0125(6) 0.0046(5)
C15 0.0146(6) 0.0119(6) 0.0114(6) 0.0006(4) 0.0035(5) -0.0006(5)
C16 0.0159(6) 0.0173(6) 0.0144(6) 0.0001(5) 0.0004(5) 0.0008(5)
C17 0.0229(7) 0.0162(7) 0.0187(7) 0.0012(5) 0.0024(6) 0.0024(5)
C18 0.0159(7) 0.0225(7) 0.0266(8) -0.0015(6) 0.0053(6) 0.0051(6)
C19 0.0123(6) 0.0122(6) 0.0124(6) -0.0017(5) 0.0041(5) -0.0004(5)
C20 0.0178(6) 0.0169(6) 0.0134(6) 0.0026(5) 0.0065(5) 0.0010(5)
C21 0.0285(8) 0.0196(7) 0.0202(7) -0.0041(6) 0.0047(6) 0.0028(6)
C22 0.0190(7) 0.0126(6) 0.0204(7) 0.0006(5) 0.0059(5) -0.0009(5)
C23 0.0164(6) 0.0168(6) 0.0153(6) 0.0024(5) 0.0069(5) 0.0008(5)
C24 0.0155(6) 0.0161(6) 0.0153(6) -0.0021(5) 0.0032(5) 0.0016(5)
C25 0.0166(7) 0.0237(8) 0.0266(8) 0.0031(6) 0.0052(6) -0.0058(6)
C26 0.0208(7) 0.0165(6) 0.0111(6) 0.0008(5) 0.0019(5) 0.0036(5)
C27 0.0140(6) 0.0167(6) 0.0155(6) 0.0001(5) 0.0035(5) 0.0014(5)
C28 0.0132(6) 0.0140(6) 0.0158(6) 0.0011(5) 0.0025(5) -0.0005(5)
C29 0.0122(6) 0.0163(6) 0.0183(6) 0.0003(5) 0.0023(5) -0.0014(5)
C30 0.0312(9) 0.0180(7) 0.0287(8) 0.0022(6) 0.0148(7) 0.0007(6)
C31 0.0134(6) 0.0185(6) 0.0137(6) -0.0005(5) 0.0029(5) 0.0001(5)
C32 0.0156(6) 0.0193(7) 0.0161(6) 0.0013(5) 0.0050(5) -0.0018(5)
C33 0.0172(7) 0.0216(7) 0.0209(7) 0.0057(6) 0.0085(6) -0.0017(5)
C34 0.0158(6) 0.0192(7) 0.0206(7) 0.0007(5) 0.0055(5) -0.0044(5)
C35 0.0148(6) 0.0205(7) 0.0267(8) 0.0043(6) 0.0066(6) -0.0040(5)
C36 0.0253(8) 0.0288(9) 0.0332(9) 0.0116(7) 0.0147(7) 0.0145(7)
C37 0.0217(7) 0.0142(6) 0.0228(7) -0.0039(5) 0.0020(6) -0.0019(5)
C38 0.0228(7) 0.0159(7) 0.0287(8) 0.0016(6) 0.0069(6) 0.0001(6)
C39 0.0243(7) 0.0176(6) 0.0127(6) 0.0019(5) 0.0071(5) -0.0003(5)
C40 0.0264(8) 0.0185(7) 0.0172(7) -0.0015(5) 0.0069(6) 0.0024(6)
C41 0.0232(8) 0.0294(8) 0.0219(7) 0.0044(6) 0.0126(6) -0.0026(6)
C42 0.0319(9) 0.0163(7) 0.0250(8) 0.0024(6) 0.0036(7) 0.0053(6)
C43 0.0131(6) 0.0251(7) 0.0207(7) -0.0028(6) 0.0047(5) -0.0050(5)
C44 0.0240(7) 0.0263(8) 0.0159(7) 0.0013(6) 0.0102(6) -0.0024(6)
C45 0.0155(6) 0.0212(7) 0.0213(7) 0.0008(6) 0.0019(5) -0.0041(5)
C46 0.0388(10) 0.0170(8) 0.0367(10) -0.0015(7) 0.0016(8) 0.0054(7)
C47 0.0151(7) 0.0268(8) 0.0198(7) 0.0001(6) 0.0000(5) 0.0004(6)
C48 0.0139(7) 0.0287(8) 0.0271(8) 0.0003(7) -0.0036(6) 0.0015(6)
C49 0.0377(9) 0.0182(7) 0.0268(8) -0.0025(6) 0.0176(7) 0.0013(7)
C50 0.0450(11) 0.0237(8) 0.0232(8) -0.0104(7) 0.0057(8) -0.0055(8)

loop_
_atom_type_symbol
_atom_type_description
_atom_type_scat_dispersion_real
_atom_type_scat_dispersion_imag
_atom_type_scat_source
C C 0.0033 0.0016 'International Tables Vol C Tables 4.2.6.8 and 6.1.1.4'
H H 0.0000 0.0000 'International Tables Vol C Tables 4.2.6.8 and 6.1.1.4'
O O 0.0106 0.0060 'International Tables Vol C Tables 4.2.6.8 and 6.1.1.4'
Si Si 0.0817 0.0704 'International Tables Vol C Tables 4.2.6.8 and 6.1.1.4'
P P 0.1023 0.0942 'International Tables Vol C Tables 4.2.6.8 and 6.1.1.4'
Cl Cl 0.1484 0.1585 'International Tables Vol C Tables 4.2.6.8 and 6.1.1.4'
Ni Ni 0.3393 1.1124 'International Tables Vol C Tables 4.2.6.8 and 6.1.1.4'

loop_
_geom_angle_atom_site_label_1
_geom_angle_atom_site_label_2
_geom_angle_atom_site_label_3
_geom_angle
P3 Ni1 P4 157.916(16)
P3 Ni1 Si8 84.535(15)
P4 Ni1 Si8 83.469(15)
P3 Ni1 Cl9 95.660(15)
P4 Ni1 Cl9 100.797(15)
Si8 Ni1 Cl9 164.582(17)
P6 Ni2 P5 160.119(16)
P6 Ni2 Si7 84.381(15)
P5 Ni2 Si7 84.788(15)
P6 Ni2 Cl1 95.379(16)
P5 Ni2 Cl1 97.348(16)
Si7 Ni2 Cl1 173.09(2)
C6 P3 C22 101.85(7)
C6 P3 C20 105.80(7)
C22 P3 C20 104.94(7)
C6 P3 Ni1 112.91(5)
C22 P3 Ni1 118.29(5)
C20 P3 Ni1 111.83(5)
C15 P4 C14 101.93(7)
C15 P4 C29 103.07(7)
C14 P4 C29 109.30(7)
C15 P4 Ni1 110.39(5)
C14 P4 Ni1 111.62(5)
C29 P4 Ni1 118.89(5)
C28 P5 C16 106.74(7)
C28 P5 C37 102.93(7)
C16 P5 C37 103.90(7)
C28 P5 Ni2 111.42(5)
C16 P5 Ni2 112.22(5)
C37 P5 Ni2 118.57(6)
C4 P6 C9 104.29(7)
C4 P6 C24 102.81(7)
C9 P6 C24 105.06(7)
C4 P6 Ni2 112.91(5)
C9 P6 Ni2 124.47(5)
C24 P6 Ni2 105.08(5)
O2 Si7 C12 106.20(6)
O2 Si7 C3 104.43(6)
C12 Si7 C3 113.96(6)
O2 Si7 Ni2 114.17(4)
C12 Si7 Ni2 109.40(5)
C3 Si7 Ni2 108.72(4)
O2 Si8 C19 107.61(6)
O2 Si8 C11 107.58(6)
C19 Si8 C11 111.36(6)
O2 Si8 Ni1 112.04(4)
C19 Si8 Ni1 110.45(5)
C11 Si8 Ni1 107.80(5)
Si8 O2 Si7 151.40(7)
C7 C3 C4 118.17(13)
C7 C3 Si7 127.98(11)
C4 C3 Si7 113.07(10)
C31 C4 C3 120.68(13)
C31 C4 P6 124.74(11)
C3 C4 P6 114.35(10)
C39 C5 C10 119.69(14)
C19 C6 C34 120.29(13)
C19 C6 P3 114.65(10)
C34 C6 P3 125.04(11)
C26 C7 C3 121.25(13)
C31 C8 C26 120.79(13)
C44 C9 C30 111.00(13)
C44 C9 P6 113.07(11)
C30 C9 P6 109.74(10)
C5 C10 C11 121.16(13)
C10 C11 C15 118.39(13)
C10 C11 Si8 127.92(11)
C15 C11 Si8 113.49(10)
C28 C12 C32 118.84(13)
C28 C12 Si7 114.99(11)
C32 C12 Si7 126.14(11)
C27 C13 C43 120.31(14)
C49 C14 C36 110.07(14)
C49 C14 P4 107.64(11)
C36 C14 P4 114.55(12)
C23 C15 C11 120.16(13)
C23 C15 P4 124.79(11)
C11 C15 P4 115.05(10)
C17 C16 C48 112.41(13)
C17 C16 P5 109.05(10)
C48 C16 P5 115.02(11)
C6 C19 C27 118.76(13)
C6 C19 Si8 114.98(10)
C27 C19 Si8 126.21(11)
C41 C20 C40 112.12(13)
C41 C20 P3 114.64(11)
C40 C20 P3 108.66(10)
C42 C22 C21 111.00(13)
C42 C22 P3 114.59(11)
C21 C22 P3 108.73(10)
C39 C23 C15 120.09(14)
C18 C24 C38 110.32(13)
C18 C24 P6 116.03(11)
C38 C24 P6 108.62(10)
C8 C26 C7 119.33(13)
C13 C27 C19 120.37(14)
C12 C28 C45 120.28(14)
C12 C28 P5 114.98(10)
C45 C28 P5 124.74(12)
C47 C29 C25 110.83(12)
C47 C29 P4 111.97(11)
C25 C29 P4 115.57(11)
C8 C31 C4 119.53(13)
C33 C32 C12 120.60(14)
C32 C33 C35 120.10(14)
C43 C34 C6 119.95(14)
C45 C35 C33 120.42(14)
C46 C37 C50 111.14(15)
C46 C37 P5 110.04(12)
C50 C37 P5 113.77(12)
C5 C39 C23 120.36(14)
C34 C43 C13 120.18(14)
C35 C45 C28 119.74(14)

loop_
_geom_bond_atom_site_label_1
_geom_bond_atom_site_label_2
_geom_bond_distance
Ni1 P3 2.1896(4)
Ni1 P4 2.2032(4)
Ni1 Si8 2.2196(4)
Ni1 Cl9 2.2516(4)
Ni2 P6 2.1911(4)
Ni2 P5 2.1988(4)
Ni2 Si7 2.2171(4)
Ni2 Cl1 2.2388(4)
P3 C6 1.8301(15)
P3 C22 1.8563(15)
P3 C20 1.8579(15)
P4 C15 1.8317(14)
P4 C14 1.8556(15)
P4 C29 1.8598(15)
P5 C28 1.8378(15)
P5 C16 1.8510(15)
P5 C37 1.8575(16)
P6 C4 1.8284(14)
P6 C9 1.8480(15)
P6 C24 1.8602(15)
Si7 O2 1.6579(11)
Si7 C12 1.8816(14)
Si7 C3 1.8915(14)
Si8 O2 1.6520(11)
Si8 C19 1.8826(14)
Si8 C11 1.8905(14)
C3 C7 1.4057(19)
C3 C4 1.4070(19)
C4 C31 1.4048(19)
C5 C39 1.390(2)
C5 C10 1.393(2)
C6 C19 1.4044(19)
C6 C34 1.4065(19)
C7 C26 1.396(2)
C8 C31 1.389(2)
C8 C26 1.394(2)
C9 C44 1.531(2)
C9 C30 1.531(2)
C10 C11 1.4040(19)
C11 C15 1.4091(19)
C12 C28 1.4059(19)
C12 C32 1.408(2)
C13 C27 1.391(2)
C13 C43 1.393(2)
C14 C49 1.530(2)
C14 C36 1.536(2)
C15 C23 1.4030(19)
C16 C17 1.532(2)
C16 C48 1.532(2)
C18 C24 1.533(2)
C19 C27 1.4117(19)
C20 C41 1.531(2)
C20 C40 1.536(2)
C21 C22 1.540(2)
C22 C42 1.531(2)
C23 C39 1.390(2)
C24 C38 1.536(2)
C25 C29 1.535(2)
C28 C45 1.407(2)
C29 C47 1.535(2)
C32 C33 1.391(2)
C33 C35 1.392(2)
C34 C43 1.389(2)
C35 C45 1.392(2)
C37 C46 1.527(2)
C37 C50 1.535(2)
